data_4064741
loop_
_publ_author_name
'Ortega-Alfaro, M. Carmen'
'Rosas-S\'anchez, Alfredo'
'Zarate-Picazo, Bertha E.'
'L\'opez-Cort\'es, Jos\'e G.'
'Cort\'es-Guzm\'an, Fernando'
'Toscano, Ruben A.'

_publ_section_title
;
 Iron(0) Promotes Aza Cyclization of an Elusive Ferrocenylketene
;
_journal_issue 18
_journal_name_full Organometallics
_journal_page_first 4830
_journal_paper_doi 10.1021/om200302z
_journal_volume 30
_journal_year 2011
_chemical_formula_moiety 'C22 H15 Fe2 N O4'
_chemical_formula_sum 'C22 H15 Fe2 N O4'
_chemical_formula_weight 469.05
_chemical_name_systematic
; 
Tricarbonyl-(\h^4^-2-ferrocenyl-4-pyridin-2-yl-buta-1,3-dien-1-one)
-iron(0)
;
_space_group_IT_number 14
_symmetry_cell_setting monoclinic
_symmetry_space_group_name_Hall '-P 2yn'
_symmetry_space_group_name_H-M 'P 1 21/n 1'
_atom_sites_solution_hydrogens geom
_atom_sites_solution_primary direct
_atom_sites_solution_secondary difmap
_audit_creation_method SHELXL-97
_cell_angle_alpha 90.00
_cell_angle_beta 90.102(2)
_cell_angle_gamma 90.00
_cell_formula_units_Z 4
_cell_length_a 16.284(1)
_cell_length_b 7.3420(5)
_cell_length_c 16.522(1)
_cell_measurement_reflns_used 4063
_cell_measurement_temperature 298(2)
_cell_measurement_theta_max 24.67
_cell_measurement_theta_min 2.47
_cell_volume 1975.3(2)
_computing_cell_refinement 'SMART V 5.625 (Bruker, 1999)'
_computing_data_collection 'SMART V 5.625 (Bruker, 1999)'
_computing_data_reduction 'SAINT V 6.23C (Bruker, 1999)'
_computing_molecular_graphics 'SHELXTL V 6.12 (Sheldrick, 2000)'
_computing_publication_material 'SHELXTL V 6.12 (Sheldrick, 2000)'
_computing_structure_refinement 'SHELXTL V 6.12 (Sheldrick, 2000)'
_computing_structure_solution 'SHELXTL V 6.12 (Sheldrick, 2000)'
_diffrn_ambient_temperature 298(2)
_diffrn_detector_area_resol_mean 0.661
_diffrn_measured_fraction_theta_full 0.999
_diffrn_measured_fraction_theta_max 0.999
_diffrn_measurement_device_type 'Bruker Smart Apex CCD diffractometer'
_diffrn_measurement_method \w-scans
_diffrn_radiation_monochromator graphite
_diffrn_radiation_source 'fine-focus sealed tube'
_diffrn_radiation_type MoK\a
_diffrn_radiation_wavelength 0.71073
_diffrn_reflns_av_R_equivalents 0.0611
_diffrn_reflns_av_sigmaI/netI 0.0715
_diffrn_reflns_limit_h_max 19
_diffrn_reflns_limit_h_min -19
_diffrn_reflns_limit_k_max 8
_diffrn_reflns_limit_k_min -8
_diffrn_reflns_limit_l_max 19
_diffrn_reflns_limit_l_min -19
_diffrn_reflns_number 15499
_diffrn_reflns_theta_full 24.99
_diffrn_reflns_theta_max 24.99
_diffrn_reflns_theta_min 1.75
_diffrn_standards_decay_% 0
_exptl_absorpt_coefficient_mu 1.497
_exptl_absorpt_correction_T_max 0.9451
_exptl_absorpt_correction_T_min 0.8500
_exptl_absorpt_correction_type analytical
_exptl_absorpt_process_details '(Sheldrick, 2000)'
_exptl_crystal_colour red
_exptl_crystal_density_diffrn 1.577
_exptl_crystal_density_method 'not measured'
_exptl_crystal_description prism
_exptl_crystal_F_000 952
_exptl_crystal_size_max 0.134
_exptl_crystal_size_mid 0.086
_exptl_crystal_size_min 0.038
_refine_diff_density_max 0.792
_refine_diff_density_min -0.443
_refine_diff_density_rms 0.060
_refine_ls_extinction_method none
_refine_ls_goodness_of_fit_ref 0.966
_refine_ls_hydrogen_treatment noref
_refine_ls_matrix_type full
_refine_ls_number_parameters 262
_refine_ls_number_reflns 3473
_refine_ls_number_restraints 0
_refine_ls_restrained_S_all 0.966
_refine_ls_R_factor_all 0.0721
_refine_ls_R_factor_gt 0.0432
_refine_ls_shift/su_max 0.000
_refine_ls_shift/su_mean 0.000
_refine_ls_structure_factor_coef Fsqd
_refine_ls_weighting_details 'calc w=1/[\s^2^(Fo^2^)+(0.0022P)^2^] where P=(Fo^2^+2Fc^2^)/3'
_refine_ls_weighting_scheme calc
_refine_ls_wR_factor_gt 0.0501
_refine_ls_wR_factor_ref 0.0531
_reflns_number_gt 2232
_reflns_number_total 3473
_reflns_threshold_expression >2sigma(I)
_cod_data_source_file om200302z_si_002.cif
_cod_data_source_block Compound_3
_cod_depositor_comments
;
The following automatic conversions were performed:

'_symmetry_cell_setting' value 'Monoclinic' changed to 'monoclinic'
according to /home/saulius/struct/CIF-dictionaries/cif_core.dic
dictionary named 'cif_core.dic' version 2.4.1 from 2010-06-29.

Automatic conversion script
Id: cif_fix_values 1715 2011-07-08 13:25:40Z adriana 

 Adding full bibliography for 4064740--4064742.cif.
;
_cod_original_sg_symbol_H-M 'P 21/n'
_cod_database_code 4064741

loop_
_symmetry_equiv_pos_as_xyz
'x, y, z'
'-x+1/2, y+1/2, -z+1/2'
'-x, -y, -z'
'x-1/2, -y-1/2, z-1/2'

loop_
_atom_site_label
_atom_site_type_symbol
_atom_site_fract_x
_atom_site_fract_y
_atom_site_fract_z
_atom_site_U_iso_or_equiv
_atom_site_adp_type
_atom_site_occupancy
_atom_site_symmetry_multiplicity
_atom_site_calc_flag
_atom_site_refinement_flags
Fe1 Fe 0.84854(3) 0.14063(7) 0.48508(3) 0.03810(15) Uani 1 1 d .
Fe2 Fe 0.91519(3) 0.37084(7) 0.20007(3) 0.03706(15) Uani 1 1 d .
O1 O 1.01051(15) 0.2649(3) 0.41972(14) 0.0543(8) Uani 1 1 d .
O2 O 0.68595(18) 0.0013(4) 0.53707(19) 0.0818(10) Uani 1 1 d .
O3 O 0.89354(17) -0.2110(3) 0.41510(17) 0.0647(9) Uani 1 1 d .
O4 O 0.92666(17) 0.1151(4) 0.64344(15) 0.0735(9) Uani 1 1 d .
N1 N 0.6788(2) 0.4517(5) 0.5378(2) 0.0670(11) Uani 1 1 d .
C1 C 0.9375(2) 0.2478(4) 0.4260(2) 0.0365(10) Uani 1 1 d .
C2 C 0.8659(2) 0.2937(4) 0.3769(2) 0.0330(9) Uani 1 1 d .
C3 C 0.8042(2) 0.3690(5) 0.4244(2) 0.0389(9) Uani 1 1 d .
H3 H 0.7513 0.3804 0.4036 0.047 Uiso 1 1 calc R
C4 C 0.8211(2) 0.4281(4) 0.5036(2) 0.0424(10) Uani 1 1 d .
H4 H 0.8754 0.4297 0.5213 0.051 Uiso 1 1 calc R
C5 C 0.8576(2) 0.2402(4) 0.2918(2) 0.0323(9) Uani 1 1 d .
C6 C 0.9090(2) 0.1187(4) 0.2483(2) 0.0388(9) Uani 1 1 d .
H6 H 0.9530 0.0536 0.2695 0.047 Uiso 1 1 calc R
C7 C 0.8819(2) 0.1139(5) 0.1673(2) 0.0447(10) Uani 1 1 d .
H7 H 0.9044 0.0438 0.1260 0.054 Uiso 1 1 calc R
C8 C 0.8151(2) 0.2327(5) 0.1598(2) 0.0438(10) Uani 1 1 d .
H8 H 0.7862 0.2560 0.1123 0.053 Uiso 1 1 calc R
C9 C 0.7989(2) 0.3110(4) 0.2356(2) 0.0402(10) Uani 1 1 d .
H9 H 0.7574 0.3939 0.2472 0.048 Uiso 1 1 calc R
C10 C 0.9953(3) 0.5443(6) 0.2512(3) 0.0640(13) Uani 1 1 d .
H10 H 1.0079 0.5484 0.3061 0.077 Uiso 1 1 calc R
C11 C 1.0348(3) 0.4402(6) 0.1943(4) 0.0698(14) Uani 1 1 d .
H11 H 1.0788 0.3623 0.2039 0.084 Uiso 1 1 calc R
C12 C 0.9980(3) 0.4715(7) 0.1204(3) 0.0748(15) Uani 1 1 d .
H12 H 1.0127 0.4181 0.0715 0.090 Uiso 1 1 calc R
C13 C 0.9352(3) 0.5967(6) 0.1318(3) 0.0698(14) Uani 1 1 d .
H13 H 0.9004 0.6424 0.0920 0.084 Uiso 1 1 calc R
C14 C 0.9338(3) 0.6415(5) 0.2136(3) 0.0629(12) Uani 1 1 d .
H14 H 0.8979 0.7224 0.2384 0.076 Uiso 1 1 calc R
C15 C 0.7563(3) 0.4874(5) 0.5594(3) 0.0490(11) Uani 1 1 d .
C16 C 0.7747(3) 0.5809(6) 0.6285(3) 0.0740(14) Uani 1 1 d .
H16 H 0.8291 0.6059 0.6417 0.089 Uiso 1 1 calc R
C17 C 0.7124(4) 0.6379(8) 0.6786(3) 0.1015(19) Uani 1 1 d .
H17 H 0.7241 0.6988 0.7266 0.122 Uiso 1 1 calc R
C18 C 0.6336(4) 0.6038(7) 0.6566(3) 0.0925(19) Uani 1 1 d .
H18 H 0.5902 0.6417 0.6889 0.111 Uiso 1 1 calc R
C19 C 0.6198(3) 0.5130(6) 0.5866(3) 0.0854(16) Uani 1 1 d .
H19 H 0.5656 0.4920 0.5715 0.103 Uiso 1 1 calc R
C20 C 0.7465(2) 0.0614(5) 0.5153(2) 0.0504(11) Uani 1 1 d .
C21 C 0.8752(2) -0.0756(5) 0.4438(2) 0.0442(11) Uani 1 1 d .
C22 C 0.8956(2) 0.1221(5) 0.5810(2) 0.0457(10) Uani 1 1 d .

loop_
_atom_site_aniso_label
_atom_site_aniso_U_11
_atom_site_aniso_U_22
_atom_site_aniso_U_33
_atom_site_aniso_U_23
_atom_site_aniso_U_13
_atom_site_aniso_U_12
Fe1 0.0392(3) 0.0385(3) 0.0366(3) 0.0037(3) 0.0022(3) 0.0034(3)
Fe2 0.0418(3) 0.0326(3) 0.0368(3) 0.0004(3) 0.0030(3) -0.0049(3)
O1 0.0367(17) 0.0686(19) 0.0577(19) 0.0060(14) -0.0011(15) -0.0005(15)
O2 0.058(2) 0.092(2) 0.095(3) 0.017(2) 0.0175(19) -0.0096(19)
O3 0.081(2) 0.0448(18) 0.068(2) -0.0061(16) 0.0098(17) 0.0009(17)
O4 0.091(2) 0.086(2) 0.0439(19) -0.0013(19) -0.0181(16) 0.009(2)
N1 0.055(3) 0.081(3) 0.065(3) 0.002(2) 0.020(2) 0.017(2)
C1 0.040(2) 0.031(2) 0.039(2) -0.0065(18) 0.001(2) 0.004(2)
C2 0.032(2) 0.031(2) 0.036(2) 0.0073(17) 0.0064(19) 0.0012(18)
C3 0.040(2) 0.036(2) 0.041(2) 0.008(2) 0.0044(19) 0.005(2)
C4 0.045(3) 0.043(2) 0.039(3) 0.0035(19) 0.002(2) 0.013(2)
C5 0.033(2) 0.030(2) 0.034(2) 0.0037(18) 0.0014(19) -0.0025(18)
C6 0.043(2) 0.030(2) 0.044(2) 0.000(2) -0.0005(19) 0.004(2)
C7 0.054(3) 0.038(2) 0.042(3) -0.007(2) 0.003(2) -0.004(2)
C8 0.045(3) 0.044(3) 0.042(3) 0.006(2) -0.012(2) -0.012(2)
C9 0.037(2) 0.039(2) 0.045(3) 0.003(2) 0.001(2) 0.0058(19)
C10 0.083(4) 0.055(3) 0.053(3) 0.006(3) -0.007(3) -0.035(3)
C11 0.045(3) 0.062(3) 0.102(4) 0.010(3) 0.006(3) -0.009(2)
C12 0.097(4) 0.076(4) 0.051(4) -0.004(3) 0.029(3) -0.036(3)
C13 0.087(4) 0.053(3) 0.070(4) 0.032(3) -0.017(3) -0.028(3)
C14 0.075(3) 0.034(3) 0.080(4) 0.002(3) 0.012(3) -0.011(3)
C15 0.062(3) 0.041(3) 0.044(3) 0.003(2) 0.008(2) 0.014(2)
C16 0.086(4) 0.076(4) 0.060(3) -0.019(3) 0.009(3) 0.016(3)
C17 0.129(5) 0.115(5) 0.061(4) -0.032(3) 0.026(4) 0.036(5)
C18 0.110(5) 0.087(4) 0.081(4) 0.010(3) 0.049(4) 0.046(4)
C19 0.071(4) 0.099(4) 0.086(4) 0.010(3) 0.027(3) 0.029(3)
C20 0.053(3) 0.051(3) 0.047(3) 0.004(2) 0.003(2) 0.004(2)
C21 0.042(3) 0.047(3) 0.043(3) 0.008(2) 0.000(2) -0.006(2)
C22 0.047(3) 0.039(2) 0.051(3) 0.000(2) 0.003(2) 0.007(2)

loop_
_atom_type_symbol
_atom_type_description
_atom_type_scat_dispersion_real
_atom_type_scat_dispersion_imag
_atom_type_scat_source
C C 0.0033 0.0016 'International Tables Vol C Tables 4.2.6.8 and 6.1.1.4'
H H 0.0000 0.0000 'International Tables Vol C Tables 4.2.6.8 and 6.1.1.4'
N N 0.0061 0.0033 'International Tables Vol C Tables 4.2.6.8 and 6.1.1.4'
O O 0.0106 0.0060 'International Tables Vol C Tables 4.2.6.8 and 6.1.1.4'
Fe Fe 0.3463 0.8444 'International Tables Vol C Tables 4.2.6.8 and 6.1.1.4'

loop_
_geom_angle_atom_site_label_1
_geom_angle_atom_site_label_2
_geom_angle_atom_site_label_3
_geom_angle
C22 Fe1 C21 99.74(17)
C22 Fe1 C20 97.08(17)
C21 Fe1 C20 92.49(17)
C22 Fe1 C1 99.28(16)
C21 Fe1 C1 89.19(15)
C20 Fe1 C1 163.02(16)
C22 Fe1 C3 130.10(16)
C21 Fe1 C3 128.16(15)
C20 Fe1 C3 94.20(15)
C1 Fe1 C3 71.71(13)
C22 Fe1 C2 137.38(15)
C21 Fe1 C2 96.67(15)
C20 Fe1 C2 121.25(15)
C1 Fe1 C2 41.83(12)
C3 Fe1 C2 38.54(11)
C22 Fe1 C4 92.15(15)
C21 Fe1 C4 165.20(15)
C20 Fe1 C4 94.77(15)
C1 Fe1 C4 80.15(14)
C3 Fe1 C4 38.41(11)
C2 Fe1 C4 68.54(13)
C10 Fe2 C6 116.65(17)
C10 Fe2 C14 39.93(14)
C6 Fe2 C14 149.91(18)
C10 Fe2 C11 39.89(15)
C6 Fe2 C11 107.41(16)
C14 Fe2 C11 67.19(17)
C10 Fe2 C12 67.00(17)
C6 Fe2 C12 128.67(19)
C14 Fe2 C12 67.27(17)
C11 Fe2 C12 39.88(15)
C10 Fe2 C5 106.67(15)
C6 Fe2 C5 41.12(12)
C14 Fe2 C5 116.88(16)
C11 Fe2 C5 127.14(18)
C12 Fe2 C5 165.6(2)
C10 Fe2 C9 128.35(18)
C6 Fe2 C9 68.91(13)
C14 Fe2 C9 108.68(15)
C11 Fe2 C9 165.8(2)
C12 Fe2 C9 152.7(2)
C5 Fe2 C9 41.23(12)
C10 Fe2 C13 67.13(16)
C6 Fe2 C13 167.4(2)
C14 Fe2 C13 40.14(14)
C11 Fe2 C13 67.15(17)
C12 Fe2 C13 40.01(15)
C5 Fe2 C13 151.3(2)
C9 Fe2 C13 119.18(17)
C10 Fe2 C8 167.1(2)
C6 Fe2 C8 68.31(13)
C14 Fe2 C8 130.33(17)
C11 Fe2 C8 152.3(2)
C12 Fe2 C8 120.27(17)
C5 Fe2 C8 68.67(13)
C9 Fe2 C8 40.45(12)
C13 Fe2 C8 110.80(16)
C10 Fe2 C7 150.71(19)
C6 Fe2 C7 40.67(12)
C14 Fe2 C7 168.41(18)
C11 Fe2 C7 118.60(17)
C12 Fe2 C7 110.04(16)
C5 Fe2 C7 68.69(13)
C9 Fe2 C7 68.18(13)
C13 Fe2 C7 130.65(18)
C8 Fe2 C7 40.23(12)
C19 N1 C15 117.0(4)
O1 C1 C2 135.9(3)
O1 C1 Fe1 146.8(3)
C2 C1 Fe1 76.9(2)
C3 C2 C5 125.6(3)
C3 C2 C1 110.8(3)
C5 C2 C1 123.0(3)
C3 C2 Fe1 68.86(19)
C5 C2 Fe1 130.6(2)
C1 C2 Fe1 61.25(19)
C2 C3 C4 120.5(3)
C2 C3 Fe1 72.6(2)
C4 C3 Fe1 74.51(19)
C3 C4 C15 122.4(4)
C3 C4 Fe1 67.07(19)
C15 C4 Fe1 121.5(2)
C6 C5 C9 107.1(3)
C6 C5 C2 126.9(3)
C9 C5 C2 125.9(3)
C6 C5 Fe2 69.17(19)
C9 C5 Fe2 69.63(19)
C2 C5 Fe2 123.3(2)
C7 C6 C5 108.2(3)
C7 C6 Fe2 70.4(2)
C5 C6 Fe2 69.72(19)
C8 C7 C6 108.1(3)
C8 C7 Fe2 69.7(2)
C6 C7 Fe2 68.95(19)
C7 C8 C9 108.9(3)
C7 C8 Fe2 70.1(2)
C9 C8 Fe2 69.8(2)
C8 C9 C5 107.7(3)
C8 C9 Fe2 69.7(2)
C5 C9 Fe2 69.13(19)
C14 C10 C11 108.8(4)
C14 C10 Fe2 70.6(2)
C11 C10 Fe2 70.4(2)
C10 C11 C12 108.0(4)
C10 C11 Fe2 69.7(2)
C12 C11 Fe2 70.4(3)
C11 C12 C13 108.1(4)
C11 C12 Fe2 69.7(2)
C13 C12 Fe2 70.3(2)
C14 C13 C12 107.5(4)
C14 C13 Fe2 69.6(2)
C12 C13 Fe2 69.7(2)
C10 C14 C13 107.6(4)
C10 C14 Fe2 69.5(2)
C13 C14 Fe2 70.3(2)
N1 C15 C16 121.8(4)
N1 C15 C4 117.0(4)
C16 C15 C4 121.2(4)
C15 C16 C17 119.7(5)
C18 C17 C16 118.7(5)
C17 C18 C19 118.4(5)
N1 C19 C18 124.3(5)
O2 C20 Fe1 174.8(4)
O3 C21 Fe1 177.6(4)
O4 C22 Fe1 178.1(4)

loop_
_geom_bond_atom_site_label_1
_geom_bond_atom_site_label_2
_geom_bond_distance
Fe1 C22 1.765(4)
Fe1 C21 1.782(4)
Fe1 C20 1.830(4)
Fe1 C1 1.917(4)
Fe1 C3 2.082(3)
Fe1 C2 2.130(3)
Fe1 C4 2.179(3)
Fe2 C10 2.008(4)
Fe2 C6 2.018(3)
Fe2 C14 2.022(4)
Fe2 C11 2.016(4)
Fe2 C12 2.025(4)
Fe2 C5 2.025(3)
Fe2 C9 2.031(3)
Fe2 C13 2.032(4)
Fe2 C8 2.030(3)
Fe2 C7 2.036(3)
O1 C1 1.200(4)
O2 C20 1.139(4)
O3 C21 1.141(4)
O4 C22 1.148(4)
N1 C19 1.333(5)
N1 C15 1.337(5)
C1 C2 1.459(4)
C2 C3 1.391(4)
C2 C5 1.467(4)
C3 C4 1.405(4)
C4 C15 1.468(5)
C5 C6 1.420(4)
C5 C9 1.428(4)
C6 C7 1.409(4)
C7 C8 1.399(4)
C8 C9 1.404(4)
C10 C14 1.376(5)
C10 C11 1.373(5)
C11 C12 1.379(5)
C12 C13 1.388(5)
C13 C14 1.391(5)
C15 C16 1.365(5)
C16 C17 1.376(5)
C17 C18 1.355(6)
C18 C19 1.354(6)
